data_4314625
loop_
_publ_author_name
'Daniel P. Kennedy'
'Christopher D. Incarvito'
'Shawn C. Burdette'

_publ_section_title
;
 FerriCast: A Macrocyclic Photocage for Fe3+
;
_journal_name_full 'Inorganic Chemistry'
_journal_page_first 916
_journal_page_last 923
_journal_paper_doi 10.1021/ic901182c
_journal_volume 49
_journal_year 2010
_chemical_formula_moiety 'C14 H21 Cl3 Cu2 N O S2 '
_chemical_formula_sum 'C14 H21 Cl3 Cu2 N O S2'
_chemical_formula_weight 516.90
_space_group_IT_number 2
_symmetry_cell_setting triclinic
_symmetry_Int_Tables_number 2
_symmetry_space_group_name_Hall '-P 1'
_symmetry_space_group_name_H-M 'P -1'
_cell_angle_alpha 66.5117(14)
_cell_angle_beta 79.6174(15)
_cell_angle_gamma 81.6212(15)
_cell_formula_units_Z 2
_cell_length_a 8.60035(18)
_cell_length_b 10.2079(2)
_cell_length_c 12.2655(3)
_cell_measurement_reflns_used 10993
_cell_measurement_temperature 93.1
_cell_measurement_theta_max 68.2
_cell_measurement_theta_min 6.8
_cell_volume 968.15(4)
_computing_cell_refinement PROCESS-AUTO
_computing_data_collection PROCESS-AUTO
_computing_data_reduction CrystalStructure
_computing_publication_material 'CrystalStructure 3.8'
_computing_structure_refinement SHELXL
_computing_structure_solution SIR92
_diffrn_detector_area_resol_mean 10.00
_diffrn_measured_fraction_theta_full 0.915
_diffrn_measured_fraction_theta_max 0.915
_diffrn_measurement_device_type 'Rigaku RAXIS-RAPID'
_diffrn_measurement_method \w
_diffrn_radiation_type 'Cu K\a'
_diffrn_radiation_wavelength 1.54187
_diffrn_reflns_av_R_equivalents 0.046
_diffrn_reflns_limit_h_max 10
_diffrn_reflns_limit_h_min -10
_diffrn_reflns_limit_k_max 12
_diffrn_reflns_limit_k_min -11
_diffrn_reflns_limit_l_max 14
_diffrn_reflns_limit_l_min -13
_diffrn_reflns_number 13221
_diffrn_reflns_theta_full 68.23
_diffrn_reflns_theta_max 68.23
_exptl_absorpt_coefficient_mu 8.539
_exptl_absorpt_correction_T_max 0.181
_exptl_absorpt_correction_T_min 0.125
_exptl_absorpt_correction_type multi-scan
_exptl_absorpt_process_details
;
    Higashi, T. (1995). Program for Absorption Correction.
    Rigaku Corporation, Tokyo, Japan.
;
_exptl_crystal_colour Green
_exptl_crystal_density_diffrn 1.773
_exptl_crystal_density_method 'not measured'
_exptl_crystal_description Prism
_exptl_crystal_F_000 522.00
_exptl_crystal_size_max 0.20
_exptl_crystal_size_mid 0.20
_exptl_crystal_size_min 0.20
_refine_diff_density_max 0.77
_refine_diff_density_min -0.51
_refine_ls_extinction_method none
_refine_ls_goodness_of_fit_ref 1.043
_refine_ls_hydrogen_treatment refall
_refine_ls_number_parameters 209
_refine_ls_number_reflns 3250
_refine_ls_R_factor_gt 0.0393
_refine_ls_shift/su_max 0.0000
_refine_ls_structure_factor_coef Fsqd
_refine_ls_weighting_details 'w = 1/[\s^2^(Fo^2^)+(0.0355P)^2^+1.4730P] where P=(Fo^2^+2Fc^2^)/3'
_refine_ls_weighting_scheme calc
_refine_ls_wR_factor_ref 0.0950
_reflns_number_gt 2732
_reflns_number_total 3250
_reflns_threshold_expression F^2^>2.0\s(F^2^)
_cod_data_source_file ic901182c_si_002.cif
_cod_data_source_block '_sb03'
_cod_original_formula_sum 'C14 H21 Cl3 Cu2 N O S2 '
_cod_database_code 4314625

loop_
_symmetry_equiv_pos_site_id
_symmetry_equiv_pos_as_xyz
1 +X,+Y,+Z
2 -X,-Y,-Z

loop_
_atom_site_label
_atom_site_type_symbol
_atom_site_fract_x
_atom_site_fract_y
_atom_site_fract_z
_atom_site_U_iso_or_equiv
_atom_site_adp_type
_atom_site_occupancy
_atom_site_symmetry_multiplicity
_atom_site_calc_flag
_atom_site_refinement_flags
_atom_site_disorder_assembly
_atom_site_disorder_group
Cu(1) Cu 0.72045(6) 0.39987(6) 0.15741(5) 0.02010(16) Uani 1.00 1 d . . .
Cu(2) Cu 0.87534(7) 0.21510(6) 0.58575(5) 0.02672(17) Uani 1.00 1 d . . .
Cl(1) Cl 0.72115(11) 0.30920(10) 0.02043(8) 0.0247(2) Uani 1.00 1 d . . .
Cl(2) Cl 0.64587(12) 0.14429(11) 0.63671(9) 0.0321(2) Uani 1.00 1 d . . .
Cl(3) Cl 1.10817(11) 0.28127(10) 0.52752(8) 0.0278(2) Uani 1.00 1 d . . .
S(1) S 0.99971(10) 0.38117(10) 0.14086(8) 0.0220(2) Uani 1.00 1 d . . .
S(2) S 0.44640(10) 0.37823(10) 0.22434(8) 0.0223(2) Uani 1.00 1 d . . .
O(1) O 0.7470(2) 0.1927(2) 0.3172(2) 0.0214(6) Uani 1.00 1 d . . .
N(1) N 0.7126(3) 0.5400(3) 0.2392(2) 0.0181(7) Uani 1.00 1 d . . .
C(1) C 0.8563(4) 0.5007(4) 0.3023(3) 0.0209(8) Uani 1.00 1 d . . .
C(2) C 1.0062(4) 0.5018(4) 0.2157(3) 0.0247(9) Uani 1.00 1 d . . .
C(3) C 1.0270(4) 0.2067(3) 0.2642(3) 0.0234(9) Uani 1.00 1 d . . .
C(4) C 0.8917(4) 0.1146(3) 0.2916(3) 0.0252(9) Uani 1.00 1 d . . .
C(5) C 0.6102(4) 0.1160(3) 0.3387(3) 0.0249(9) Uani 1.00 1 d . . .
C(6) C 0.4649(4) 0.2113(4) 0.3570(3) 0.0246(9) Uani 1.00 1 d . . .
C(7) C 0.4199(4) 0.5155(4) 0.2872(3) 0.0226(9) Uani 1.00 1 d . . .
C(8) C 0.5689(4) 0.5242(4) 0.3331(3) 0.0232(9) Uani 1.00 1 d . . .
C(9) C 0.7107(4) 0.6882(3) 0.1463(3) 0.0194(8) Uani 1.00 1 d . . .
C(10) C 0.6522(4) 0.7143(4) 0.0404(3) 0.0216(8) Uani 1.00 1 d . . .
C(11) C 0.6508(4) 0.8526(4) -0.0486(3) 0.0235(9) Uani 1.00 1 d . . .
C(12) C 0.7087(4) 0.9606(4) -0.0333(3) 0.0275(10) Uani 1.00 1 d . . .
C(13) C 0.7663(5) 0.9338(4) 0.0722(3) 0.0348(11) Uani 1.00 1 d . . .
C(14) C 0.7652(5) 0.7977(4) 0.1634(3) 0.0307(10) Uani 1.00 1 d . . .
H(1) H 0.8491 0.4041 0.3668 0.025 Uiso 1.00 1 c R . .
H(2) H 0.8605 0.5697 0.3398 0.025 Uiso 1.00 1 c R . .
H(3) H 1.0992 0.4719 0.2599 0.030 Uiso 1.00 1 c R . .
H(4) H 1.0181 0.6002 0.1551 0.030 Uiso 1.00 1 c R . .
H(5) H 1.1270 0.1552 0.2430 0.028 Uiso 1.00 1 c R . .
H(6) H 1.0371 0.2225 0.3372 0.028 Uiso 1.00 1 c R . .
H(7) H 0.8865 0.0903 0.2219 0.030 Uiso 1.00 1 c R . .
H(8) H 0.9082 0.0243 0.3614 0.030 Uiso 1.00 1 c R . .
H(9) H 0.6157 0.0262 0.4108 0.030 Uiso 1.00 1 c R . .
H(10) H 0.6057 0.0909 0.2692 0.030 Uiso 1.00 1 c R . .
H(11) H 0.4708 0.2350 0.4269 0.029 Uiso 1.00 1 c R . .
H(12) H 0.3693 0.1589 0.3750 0.029 Uiso 1.00 1 c R . .
H(13) H 0.3915 0.6096 0.2248 0.027 Uiso 1.00 1 c R . .
H(14) H 0.3312 0.4938 0.3539 0.027 Uiso 1.00 1 c R . .
H(15) H 0.5542 0.6071 0.3576 0.028 Uiso 1.00 1 c R . .
H(16) H 0.5868 0.4363 0.4047 0.028 Uiso 1.00 1 c R . .
H(17) H 0.6137 0.6390 0.0286 0.026 Uiso 1.00 1 c R . .
H(18) H 0.6089 0.8714 -0.1205 0.028 Uiso 1.00 1 c R . .
H(19) H 0.7094 1.0537 -0.0950 0.033 Uiso 1.00 1 c R . .
H(20) H 0.8072 1.0089 0.0828 0.042 Uiso 1.00 1 c R . .
H(21) H 0.8019 0.7808 0.2368 0.037 Uiso 1.00 1 c R . .

loop_
_atom_site_aniso_label
_atom_site_aniso_U_11
_atom_site_aniso_U_22
_atom_site_aniso_U_33
_atom_site_aniso_U_12
_atom_site_aniso_U_13
_atom_site_aniso_U_23
Cu(1) 0.0182(2) 0.0189(3) 0.0228(3) 0.0007(2) -0.0052(2) -0.0073(2)
Cu(2) 0.0278(3) 0.0237(3) 0.0273(3) 0.0019(2) -0.0072(2) -0.0083(2)
Cl(1) 0.0262(4) 0.0236(5) 0.0258(4) -0.0020(3) -0.0053(3) -0.0102(4)
Cl(2) 0.0300(5) 0.0306(5) 0.0329(5) -0.0019(4) -0.0058(4) -0.0088(4)
Cl(3) 0.0289(5) 0.0270(5) 0.0289(5) -0.0016(4) -0.0080(4) -0.0107(4)
S(1) 0.0188(4) 0.0222(5) 0.0238(5) 0.0010(3) -0.0045(3) -0.0079(4)
S(2) 0.0190(4) 0.0210(5) 0.0261(5) -0.0006(3) -0.0057(3) -0.0073(4)
O(1) 0.0196(13) 0.0178(13) 0.0251(13) 0.0009(10) -0.0062(10) -0.0058(11)
N(1) 0.0152(14) 0.0171(16) 0.0222(16) -0.0004(12) -0.0044(12) -0.0072(13)
C(1) 0.0228(19) 0.021(2) 0.0221(19) -0.0010(15) -0.0077(15) -0.0094(16)
C(2) 0.0209(19) 0.022(2) 0.031(2) 0.0011(16) -0.0092(16) -0.0084(17)
C(3) 0.0173(18) 0.022(2) 0.028(2) 0.0043(15) -0.0085(15) -0.0067(17)
C(4) 0.023(2) 0.020(2) 0.029(2) 0.0060(16) -0.0069(16) -0.0070(17)
C(5) 0.024(2) 0.020(2) 0.025(2) -0.0054(16) -0.0032(16) -0.0015(16)
C(6) 0.0212(19) 0.023(2) 0.025(2) -0.0041(16) -0.0016(15) -0.0034(16)
C(7) 0.0163(18) 0.024(2) 0.030(2) -0.0002(15) -0.0016(15) -0.0138(17)
C(8) 0.0219(19) 0.025(2) 0.025(2) -0.0014(16) -0.0036(15) -0.0118(17)
C(9) 0.0166(17) 0.0147(19) 0.027(2) 0.0010(14) -0.0047(15) -0.0080(16)
C(10) 0.0209(19) 0.019(2) 0.026(2) -0.0020(15) -0.0040(15) -0.0088(16)
C(11) 0.0229(19) 0.024(2) 0.024(2) 0.0015(16) -0.0046(16) -0.0100(17)
C(12) 0.033(2) 0.020(2) 0.028(2) 0.0017(17) -0.0054(17) -0.0077(17)
C(13) 0.058(3) 0.016(2) 0.036(2) -0.005(2) -0.015(2) -0.0120(19)
C(14) 0.045(2) 0.026(2) 0.026(2) -0.0051(19) -0.0135(19) -0.0100(18)

loop_
_atom_type_symbol
_atom_type_description
_atom_type_scat_dispersion_real
_atom_type_scat_dispersion_imag
_atom_type_scat_source
Cu Cu -1.965 0.589
;
International Tables for Crystallography
(1992, Vol. C, Tables 4.2.6.8 and 6.1.1.4)
;
Cl Cl 0.364 0.702
;
International Tables for Crystallography
(1992, Vol. C, Tables 4.2.6.8 and 6.1.1.4)
;
S S 0.333 0.557
;
International Tables for Crystallography
(1992, Vol. C, Tables 4.2.6.8 and 6.1.1.4)
;
O O 0.049 0.032
;
International Tables for Crystallography
(1992, Vol. C, Tables 4.2.6.8 and 6.1.1.4)
;
N N 0.031 0.018
;
International Tables for Crystallography
(1992, Vol. C, Tables 4.2.6.8 and 6.1.1.4)
;
C C 0.018 0.009
;
International Tables for Crystallography
(1992, Vol. C, Tables 4.2.6.8 and 6.1.1.4)
;
H H 0.000 0.000
;
International Tables for Crystallography
(1992, Vol. C, Table 6.1.1.4)
;

loop_
_geom_angle_atom_site_label_1
_geom_angle_atom_site_label_2
_geom_angle_atom_site_label_3
_geom_angle
_geom_angle_publ_flag
_geom_angle_site_symmetry_1
_geom_angle_site_symmetry_2
_geom_angle_site_symmetry_3
Cl(1) Cu(1) S(1) 93.47(4) yes . . .
Cl(1) Cu(1) S(2) 93.41(4) yes . . .
Cl(1) Cu(1) O(1) 98.53(8) yes . . .
Cl(1) Cu(1) N(1) 162.49(7) yes . . .
S(1) Cu(1) S(2) 165.50(3) yes . . .
S(1) Cu(1) O(1) 82.77(6) yes . . .
S(1) Cu(1) N(1) 88.72(8) yes . . .
S(2) Cu(1) O(1) 83.60(6) yes . . .
S(2) Cu(1) N(1) 88.55(8) yes . . .
O(1) Cu(1) N(1) 98.98(10) yes . . .
Cl(2) Cu(2) Cl(3) 176.91(6) yes . . .
Cu(1) S(1) C(2) 94.91(12) yes . . .
Cu(1) S(1) C(3) 98.53(11) yes . . .
C(2) S(1) C(3) 100.67(19) yes . . .
Cu(1) S(2) C(6) 97.25(11) yes . . .
Cu(1) S(2) C(7) 95.55(11) yes . . .
C(6) S(2) C(7) 102.78(18) yes . . .
Cu(1) O(1) C(4) 108.24(17) yes . . .
Cu(1) O(1) C(5) 108.04(18) yes . . .
C(4) O(1) C(5) 112.5(2) yes . . .
Cu(1) N(1) C(1) 106.7(2) yes . . .
Cu(1) N(1) C(8) 111.1(2) yes . . .
Cu(1) N(1) C(9) 108.7(2) yes . . .
C(1) N(1) C(8) 107.4(2) yes . . .
C(1) N(1) C(9) 112.2(2) yes . . .
C(8) N(1) C(9) 110.6(2) yes . . .
N(1) C(1) C(2) 110.9(3) yes . . .
S(1) C(2) C(1) 110.7(3) yes . . .
S(1) C(3) C(4) 112.7(2) yes . . .
O(1) C(4) C(3) 108.6(3) yes . . .
O(1) C(5) C(6) 107.9(3) yes . . .
S(2) C(6) C(5) 112.0(2) yes . . .
S(2) C(7) C(8) 111.7(2) yes . . .
N(1) C(8) C(7) 111.8(3) yes . . .
N(1) C(9) C(10) 118.4(3) yes . . .
N(1) C(9) C(14) 121.5(3) yes . . .
C(10) C(9) C(14) 120.2(3) yes . . .
C(9) C(10) C(11) 119.3(4) yes . . .
C(10) C(11) C(12) 120.7(4) yes . . .
C(11) C(12) C(13) 119.6(3) yes . . .
C(12) C(13) C(14) 120.7(4) yes . . .
C(9) C(14) C(13) 119.5(4) yes . . .
N(1) C(1) H(1) 109.5 no . . .
N(1) C(1) H(2) 109.5 no . . .
C(2) C(1) H(1) 109.5 no . . .
C(2) C(1) H(2) 109.5 no . . .
H(1) C(1) H(2) 108.0 no . . .
S(1) C(2) H(3) 109.5 no . . .
S(1) C(2) H(4) 109.5 no . . .
C(1) C(2) H(3) 109.5 no . . .
C(1) C(2) H(4) 109.5 no . . .
H(3) C(2) H(4) 108.1 no . . .
S(1) C(3) H(5) 109.1 no . . .
S(1) C(3) H(6) 109.1 no . . .
C(4) C(3) H(5) 109.1 no . . .
C(4) C(3) H(6) 109.1 no . . .
H(5) C(3) H(6) 107.8 no . . .
O(1) C(4) H(7) 110.0 no . . .
O(1) C(4) H(8) 110.0 no . . .
C(3) C(4) H(7) 110.0 no . . .
C(3) C(4) H(8) 110.0 no . . .
H(7) C(4) H(8) 108.4 no . . .
O(1) C(5) H(9) 110.1 no . . .
O(1) C(5) H(10) 110.1 no . . .
C(6) C(5) H(9) 110.1 no . . .
C(6) C(5) H(10) 110.1 no . . .
H(9) C(5) H(10) 108.4 no . . .
S(2) C(6) H(11) 109.2 no . . .
S(2) C(6) H(12) 109.2 no . . .
C(5) C(6) H(11) 109.2 no . . .
C(5) C(6) H(12) 109.2 no . . .
H(11) C(6) H(12) 107.9 no . . .
S(2) C(7) H(13) 109.3 no . . .
S(2) C(7) H(14) 109.3 no . . .
C(8) C(7) H(13) 109.3 no . . .
C(8) C(7) H(14) 109.3 no . . .
H(13) C(7) H(14) 107.9 no . . .
N(1) C(8) H(15) 109.3 no . . .
N(1) C(8) H(16) 109.3 no . . .
C(7) C(8) H(15) 109.3 no . . .
C(7) C(8) H(16) 109.3 no . . .
H(15) C(8) H(16) 107.9 no . . .
C(9) C(10) H(17) 120.3 no . . .
C(11) C(10) H(17) 120.4 no . . .
C(10) C(11) H(18) 119.6 no . . .
C(12) C(11) H(18) 119.6 no . . .
C(11) C(12) H(19) 120.2 no . . .
C(13) C(12) H(19) 120.2 no . . .
C(12) C(13) H(20) 119.7 no . . .
C(14) C(13) H(20) 119.7 no . . .
C(9) C(14) H(21) 120.3 no . . .
C(13) C(14) H(21) 120.2 no . . .

loop_
_geom_bond_atom_site_label_1
_geom_bond_atom_site_label_2
_geom_bond_distance
_geom_bond_publ_flag
_geom_bond_site_symmetry_1
_geom_bond_site_symmetry_2
Cu(1) Cl(1) 2.2167(13) yes . .
Cu(1) S(1) 2.3596(9) yes . .
Cu(1) S(2) 2.3638(9) yes . .
Cu(1) O(1) 2.255(2) yes . .
Cu(1) N(1) 2.036(3) yes . .
Cu(2) Cl(2) 2.1021(12) yes . .
Cu(2) Cl(3) 2.1143(11) yes . .
S(1) C(2) 1.816(5) yes . .
S(1) C(3) 1.837(3) yes . .
S(2) C(6) 1.839(3) yes . .
S(2) C(7) 1.821(4) yes . .
O(1) C(4) 1.433(4) yes . .
O(1) C(5) 1.435(4) yes . .
N(1) C(1) 1.497(4) yes . .
N(1) C(8) 1.509(4) yes . .
N(1) C(9) 1.488(4) yes . .
C(1) C(2) 1.513(4) yes . .
C(3) C(4) 1.509(5) yes . .
C(5) C(6) 1.510(5) yes . .
C(7) C(8) 1.517(5) yes . .
C(9) C(10) 1.390(5) yes . .
C(9) C(14) 1.374(6) yes . .
C(10) C(11) 1.398(4) yes . .
C(11) C(12) 1.363(6) yes . .
C(12) C(13) 1.381(6) yes . .
C(13) C(14) 1.393(4) yes . .
C(1) H(1) 0.990 no . .
C(1) H(2) 0.990 no . .
C(2) H(3) 0.990 no . .
C(2) H(4) 0.990 no . .
C(3) H(5) 0.990 no . .
C(3) H(6) 0.990 no . .
C(4) H(7) 0.990 no . .
C(4) H(8) 0.990 no . .
C(5) H(9) 0.990 no . .
C(5) H(10) 0.990 no . .
C(6) H(11) 0.990 no . .
C(6) H(12) 0.990 no . .
C(7) H(13) 0.990 no . .
C(7) H(14) 0.990 no . .
C(8) H(15) 0.990 no . .
C(8) H(16) 0.990 no . .
C(10) H(17) 0.950 no . .
C(11) H(18) 0.950 no . .
C(12) H(19) 0.950 no . .
C(13) H(20) 0.950 no . .
C(14) H(21) 0.950 no . .

loop_
_geom_contact_atom_site_label_1
_geom_contact_atom_site_label_2
_geom_contact_distance
_geom_contact_publ_flag
_geom_contact_site_symmetry_1
_geom_contact_site_symmetry_2
Cu(2) C(1) 3.550(3) ? . .
Cu(2) C(4) 3.562(3) ? . 2_756
Cl(1) C(2) 3.468(3) ? . 2_765
Cl(1) C(10) 3.487(4) ? . 2_665
Cl(1) C(13) 3.599(4) ? . 1_545
Cl(2) C(5) 3.581(4) ? . 2_656
Cl(3) C(6) 3.541(3) ? . 1_655
S(1) S(1) 3.3378(11) ? . 2_765
C(1) Cu(2) 3.550(3) ? . .
C(2) Cl(1) 3.468(3) ? . 2_765
C(4) Cu(2) 3.562(3) ? . 2_756
C(5) Cl(2) 3.581(4) ? . 2_656
C(6) Cl(3) 3.541(3) ? . 1_455
C(10) Cl(1) 3.487(4) ? . 2_665
C(11) C(12) 3.591(5) ? . 2_675
C(12) C(11) 3.591(5) ? . 2_675
C(12) C(12) 3.582(5) ? . 2_675
C(13) Cl(1) 3.599(4) ? . 1_565
Cu(2) H(1) 2.636 ? . .
Cu(2) H(5) 3.518 ? . 2_756
Cu(2) H(6) 3.092 ? . .
Cu(2) H(8) 2.776 ? . 2_756
Cu(2) H(14) 3.503 ? . 2_666
Cu(2) H(16) 3.542 ? . .
Cl(1) H(3) 3.488 ? . 2_765
Cl(1) H(4) 2.793 ? . 2_765
Cl(1) H(13) 3.082 ? . 2_665
Cl(1) H(17) 2.976 ? . 2_665
Cl(1) H(18) 3.381 ? . 2_665
Cl(1) H(19) 3.448 ? . 1_545
Cl(1) H(20) 2.864 ? . 1_545
Cl(2) H(5) 3.323 ? . 2_756
Cl(2) H(9) 3.495 ? . .
Cl(2) H(9) 3.294 ? . 2_656
Cl(2) H(10) 3.191 ? . 2_656
Cl(2) H(11) 2.973 ? . .
Cl(2) H(12) 3.177 ? . 2_656
Cl(2) H(13) 3.503 ? . 2_666
Cl(2) H(15) 2.869 ? . 2_666
Cl(2) H(16) 3.250 ? . .
Cl(2) H(18) 3.168 ? . 1_546
Cl(2) H(19) 3.172 ? . 1_546
Cl(3) H(1) 3.037 ? . .
Cl(3) H(2) 2.699 ? . 2_766
Cl(3) H(3) 3.086 ? . .
Cl(3) H(6) 2.815 ? . .
Cl(3) H(8) 2.877 ? . 2_756
Cl(3) H(9) 3.556 ? . 2_756
Cl(3) H(11) 3.181 ? . 1_655
Cl(3) H(12) 3.104 ? . 1_655
Cl(3) H(14) 2.997 ? . 1_655
Cl(3) H(21) 2.926 ? . 2_766
S(1) H(4) 3.589 ? . 2_765
S(2) H(3) 3.009 ? . 1_455
S(2) H(17) 3.311 ? . 2_665
S(2) H(18) 3.391 ? . 2_665
C(2) H(14) 3.497 ? . 1_655
C(3) H(12) 3.353 ? . 1_655
C(3) H(18) 3.457 ? . 2_765
C(4) H(20) 3.370 ? . 1_545
C(5) H(9) 3.232 ? . 2_656
C(5) H(12) 3.531 ? . 2_656
C(5) H(18) 3.493 ? . 2_665
C(6) H(9) 2.958 ? . 2_656
C(6) H(18) 3.508 ? . 2_665
C(7) H(3) 2.954 ? . 1_455
C(8) H(15) 3.496 ? . 2_666
C(8) H(16) 3.409 ? . 2_666
C(10) H(5) 3.482 ? . 2_765
C(11) H(5) 2.794 ? . 2_765
C(11) H(19) 3.482 ? . 2_675
C(12) H(5) 3.260 ? . 2_765
C(13) H(7) 3.240 ? . 1_565
C(13) H(10) 3.400 ? . 1_565
H(1) Cu(2) 2.636 ? . .
H(1) Cl(3) 3.037 ? . .
H(2) Cl(3) 2.699 ? . 2_766
H(3) Cl(1) 3.488 ? . 2_765
H(3) Cl(3) 3.086 ? . .
H(3) S(2) 3.009 ? . 1_655
H(3) C(7) 2.954 ? . 1_655
H(3) H(13) 2.939 ? . 1_655
H(3) H(14) 2.555 ? . 1_655
H(4) Cl(1) 2.793 ? . 2_765
H(4) S(1) 3.589 ? . 2_765
H(4) H(13) 3.493 ? . 1_655
H(5) Cu(2) 3.518 ? . 2_756
H(5) Cl(2) 3.323 ? . 2_756
H(5) C(10) 3.482 ? . 2_765
H(5) C(11) 2.794 ? . 2_765
H(5) C(12) 3.260 ? . 2_765
H(5) H(12) 2.873 ? . 1_655
H(5) H(18) 2.531 ? . 2_765
H(5) H(19) 3.334 ? . 2_765
H(6) Cu(2) 3.092 ? . .
H(6) Cl(3) 2.815 ? . .
H(6) H(12) 2.915 ? . 1_655
H(7) C(13) 3.240 ? . 1_545
H(7) H(20) 2.405 ? . 1_545
H(7) H(21) 3.273 ? . 1_545
H(8) Cu(2) 2.776 ? . 2_756
H(8) Cl(3) 2.877 ? . 2_756
H(9) Cl(2) 3.495 ? . .
H(9) Cl(2) 3.294 ? . 2_656
H(9) Cl(3) 3.556 ? . 2_756
H(9) C(5) 3.232 ? . 2_656
H(9) C(6) 2.958 ? . 2_656
H(9) H(9) 2.617 ? . 2_656
H(9) H(11) 2.728 ? . 2_656
H(9) H(12) 2.567 ? . 2_656
H(10) Cl(2) 3.191 ? . 2_656
H(10) C(13) 3.400 ? . 1_545
H(10) H(18) 2.708 ? . 2_665
H(10) H(20) 2.934 ? . 1_545
H(10) H(21) 3.497 ? . 1_545
H(11) Cl(2) 2.973 ? . .
H(11) Cl(3) 3.181 ? . 1_455
H(11) H(9) 2.728 ? . 2_656
H(11) H(15) 3.567 ? . 2_666
H(12) Cl(2) 3.177 ? . 2_656
H(12) Cl(3) 3.104 ? . 1_455
H(12) C(3) 3.353 ? . 1_455
H(12) C(5) 3.531 ? . 2_656
H(12) H(5) 2.873 ? . 1_455
H(12) H(6) 2.915 ? . 1_455
H(12) H(9) 2.567 ? . 2_656
H(12) H(18) 3.227 ? . 2_665
H(13) Cl(1) 3.082 ? . 2_665
H(13) Cl(2) 3.503 ? . 2_666
H(13) H(3) 2.939 ? . 1_455
H(13) H(4) 3.493 ? . 1_455
H(13) H(19) 3.220 ? . 2_675
H(14) Cu(2) 3.503 ? . 2_666
H(14) Cl(3) 2.997 ? . 1_455
H(14) C(2) 3.497 ? . 1_455
H(14) H(3) 2.555 ? . 1_455
H(14) H(15) 3.551 ? . 2_666
H(14) H(16) 3.515 ? . 2_666
H(15) Cl(2) 2.869 ? . 2_666
H(15) C(8) 3.496 ? . 2_666
H(15) H(11) 3.567 ? . 2_666
H(15) H(14) 3.551 ? . 2_666
H(15) H(15) 3.344 ? . 2_666
H(15) H(16) 2.832 ? . 2_666
H(16) Cu(2) 3.542 ? . .
H(16) Cl(2) 3.250 ? . .
H(16) C(8) 3.409 ? . 2_666
H(16) H(14) 3.515 ? . 2_666
H(16) H(15) 2.832 ? . 2_666
H(16) H(16) 3.159 ? . 2_666
H(17) Cl(1) 2.976 ? . 2_665
H(17) S(2) 3.311 ? . 2_665
H(18) Cl(1) 3.381 ? . 2_665
H(18) Cl(2) 3.168 ? . 1_564
H(18) S(2) 3.391 ? . 2_665
H(18) C(3) 3.457 ? . 2_765
H(18) C(5) 3.493 ? . 2_665
H(18) C(6) 3.508 ? . 2_665
H(18) H(5) 2.531 ? . 2_765
H(18) H(10) 2.708 ? . 2_665
H(18) H(12) 3.227 ? . 2_665
H(19) Cl(1) 3.448 ? . 1_565
H(19) Cl(2) 3.172 ? . 1_564
H(19) C(11) 3.482 ? . 2_675
H(19) H(5) 3.334 ? . 2_765
H(19) H(13) 3.220 ? . 2_675
H(20) Cl(1) 2.864 ? . 1_565
H(20) C(4) 3.370 ? . 1_565
H(20) H(7) 2.405 ? . 1_565
H(20) H(10) 2.934 ? . 1_565
H(20) H(20) 3.584 ? . 2_775
H(21) Cl(3) 2.926 ? . 2_766
H(21) H(7) 3.273 ? . 1_565
H(21) H(10) 3.497 ? . 1_565

loop_
_geom_torsion_atom_site_label_1
_geom_torsion_atom_site_label_2
_geom_torsion_atom_site_label_3
_geom_torsion_atom_site_label_4
_geom_torsion
_geom_torsion_publ_flag
_geom_torsion_site_symmetry_1
_geom_torsion_site_symmetry_2
_geom_torsion_site_symmetry_3
_geom_torsion_site_symmetry_4
Cl(1) Cu(1) S(1) C(2) 163.79(10) ? . . . .
Cl(1) Cu(1) S(1) C(3) -94.63(15) ? . . . .
Cl(1) Cu(1) S(2) C(6) 99.33(16) ? . . . .
Cl(1) Cu(1) S(2) C(7) -156.99(11) ? . . . .
Cl(1) Cu(1) O(1) C(4) 59.3(2) ? . . . .
Cl(1) Cu(1) O(1) C(5) -62.8(2) ? . . . .
Cl(1) Cu(1) N(1) C(1) -126.6(2) ? . . . .
Cl(1) Cu(1) N(1) C(8) 116.5(2) ? . . . .
Cl(1) Cu(1) N(1) C(9) -5.4(4) ? . . . .
S(1) Cu(1) S(2) C(6) -18.9(2) ? . . . .
S(1) Cu(1) S(2) C(7) 84.8(2) ? . . . .
S(2) Cu(1) S(1) C(2) -78.0(2) ? . . . .
S(2) Cu(1) S(1) C(3) 23.6(2) ? . . . .
S(1) Cu(1) O(1) C(4) -33.2(2) ? . . . .
S(1) Cu(1) O(1) C(5) -155.3(2) ? . . . .
O(1) Cu(1) S(1) C(2) -98.04(13) ? . . . .
O(1) Cu(1) S(1) C(3) 3.54(17) ? . . . .
S(1) Cu(1) N(1) C(1) -29.15(17) ? . . . .
S(1) Cu(1) N(1) C(8) -145.98(19) ? . . . .
S(1) Cu(1) N(1) C(9) 92.06(19) ? . . . .
N(1) Cu(1) S(1) C(2) 1.18(12) ? . . . .
N(1) Cu(1) S(1) C(3) 102.76(17) ? . . . .
S(2) Cu(1) O(1) C(4) 151.8(2) ? . . . .
S(2) Cu(1) O(1) C(5) 29.7(2) ? . . . .
O(1) Cu(1) S(2) C(6) 1.12(17) ? . . . .
O(1) Cu(1) S(2) C(7) 104.79(13) ? . . . .
S(2) Cu(1) N(1) C(1) 136.62(17) ? . . . .
S(2) Cu(1) N(1) C(8) 19.78(19) ? . . . .
S(2) Cu(1) N(1) C(9) -102.18(19) ? . . . .
N(1) Cu(1) S(2) C(6) -98.08(17) ? . . . .
N(1) Cu(1) S(2) C(7) 5.59(13) ? . . . .
O(1) Cu(1) N(1) C(1) 53.33(19) ? . . . .
O(1) Cu(1) N(1) C(8) -63.5(2) ? . . . .
O(1) Cu(1) N(1) C(9) 174.54(19) ? . . . .
N(1) Cu(1) O(1) C(4) -120.7(2) ? . . . .
N(1) Cu(1) O(1) C(5) 117.2(2) ? . . . .
Cu(1) S(1) C(2) C(1) 27.3(2) ? . . . .
Cu(1) S(1) C(3) C(4) 24.9(3) ? . . . .
C(2) S(1) C(3) C(4) 121.6(3) ? . . . .
C(3) S(1) C(2) C(1) -72.4(2) ? . . . .
Cu(1) S(2) C(6) C(5) -31.2(3) ? . . . .
Cu(1) S(2) C(7) C(8) -30.8(2) ? . . . .
C(6) S(2) C(7) C(8) 67.9(2) ? . . . .
C(7) S(2) C(6) C(5) -128.6(3) ? . . . .
Cu(1) O(1) C(4) C(3) 57.8(3) ? . . . .
Cu(1) O(1) C(5) C(6) -57.1(3) ? . . . .
C(4) O(1) C(5) C(6) -176.6(2) ? . . . .
C(5) O(1) C(4) C(3) 177.1(2) ? . . . .
Cu(1) N(1) C(1) C(2) 56.0(3) ? . . . .
Cu(1) N(1) C(8) C(7) -45.8(3) ? . . . .
Cu(1) N(1) C(9) C(10) 25.2(3) ? . . . .
Cu(1) N(1) C(9) C(14) -154.7(3) ? . . . .
C(1) N(1) C(8) C(7) -162.2(3) ? . . . .
C(8) N(1) C(1) C(2) 175.3(3) ? . . . .
C(1) N(1) C(9) C(10) 142.9(3) ? . . . .
C(1) N(1) C(9) C(14) -37.0(4) ? . . . .
C(9) N(1) C(1) C(2) -62.9(4) ? . . . .
C(8) N(1) C(9) C(10) -97.1(4) ? . . . .
C(8) N(1) C(9) C(14) 83.0(4) ? . . . .
C(9) N(1) C(8) C(7) 75.0(4) ? . . . .
N(1) C(1) C(2) S(1) -57.0(3) ? . . . .
S(1) C(3) C(4) O(1) -56.3(3) ? . . . .
O(1) C(5) C(6) S(2) 61.0(3) ? . . . .
S(2) C(7) C(8) N(1) 52.3(3) ? . . . .
N(1) C(9) C(10) C(11) -179.4(3) ? . . . .
N(1) C(9) C(14) C(13) 177.8(3) ? . . . .
C(10) C(9) C(14) C(13) -2.1(5) ? . . . .
C(14) C(9) C(10) C(11) 0.5(5) ? . . . .
C(9) C(10) C(11) C(12) 1.3(5) ? . . . .
C(10) C(11) C(12) C(13) -1.4(5) ? . . . .
C(11) C(12) C(13) C(14) -0.3(5) ? . . . .
C(12) C(13) C(14) C(9) 2.0(6) ? . . . .
